data_7150515
loop_
_publ_author_name
'Boeyens, Jan C. A.'
'Cook, Leanne M.'
'Ding, Yunxiang'
'Fernandes, Manuel A.'
'Reid, David H.'

_publ_section_title
;
 Thermal oligomerisation of aryl isocyanides: formation of
 pyrazino[1,2-a:4,5-a?]diindoles and indigo diarylimines
;
_journal_issue 12
_journal_name_full 'Organic &amp;  Biomolecular Chemistry'
_journal_page_first 2168
_journal_paper_doi 10.1039/b302340k
_journal_volume 1
_journal_year 2003
_chemical_formula_moiety 'C42 H24 F6 N6, 2(C3 H7 N O)'
_chemical_formula_sum 'C48 H38 F6 N8 O2'
_chemical_formula_weight 872.86
_chemical_name_common
;
7,14-di-(4-fluorophenylamino)-6,13-di-(4-fluorophenylimino)pyrazino
[1,2-a:4,5-a']diindole 
;
_chemical_name_systematic
; 
? 
;
_space_group_IT_number 2
_symmetry_cell_setting triclinic
_symmetry_space_group_name_Hall '-P 1'
_symmetry_space_group_name_H-M 'P -1'
_atom_sites_solution_hydrogens geom
_atom_sites_solution_primary direct
_atom_sites_solution_secondary difmap
_audit_creation_method SHELXL-97
_cell_angle_alpha 109.812(2)
_cell_angle_beta 93.863(2)
_cell_angle_gamma 95.079(3)
_cell_formula_units_Z 1
_cell_length_a 7.9770(11)
_cell_length_b 10.8182(15)
_cell_length_c 13.3466(19)
_cell_measurement_temperature 293(2)
_cell_volume 1073.5(3)
_computing_cell_refinement 'Bruker SMART'
_computing_data_collection 'Bruker SMART'
_computing_data_reduction 'Bruker SHELXTL'
_computing_molecular_graphics 'Bruker SHELXTL'
_computing_publication_material 'Bruker SHELXTL'
_computing_structure_refinement 'SHELXL-97 (Sheldrick, 1997)'
_computing_structure_solution 'SHELXS-97 (Sheldrick, 1990)'
_diffrn_ambient_temperature 293(2)
_diffrn_measured_fraction_theta_full 0.971
_diffrn_measured_fraction_theta_max 0.971
_diffrn_measurement_device_type 'CCD area detector'
_diffrn_measurement_method 'phi and omega scans'
_diffrn_radiation_monochromator graphite
_diffrn_radiation_source 'fine-focus sealed tube'
_diffrn_radiation_type MoK\a
_diffrn_radiation_wavelength 0.71073
_diffrn_reflns_av_R_equivalents 0.0190
_diffrn_reflns_av_sigmaI/netI 0.0549
_diffrn_reflns_limit_h_max 10
_diffrn_reflns_limit_h_min -10
_diffrn_reflns_limit_k_max 14
_diffrn_reflns_limit_k_min -13
_diffrn_reflns_limit_l_max 17
_diffrn_reflns_limit_l_min -17
_diffrn_reflns_number 7601
_diffrn_reflns_theta_full 28.31
_diffrn_reflns_theta_max 28.31
_diffrn_reflns_theta_min 1.63
_exptl_absorpt_coefficient_mu 0.103
_exptl_absorpt_correction_T_max 0.9918
_exptl_absorpt_correction_T_min 0.9668
_exptl_absorpt_correction_type multi-scan
_exptl_absorpt_process_details 'SADABS (Sheldrick, 1996)'
_exptl_crystal_colour Red
_exptl_crystal_density_diffrn 1.350
_exptl_crystal_density_method 'not measured'
_exptl_crystal_description Plates
_exptl_crystal_F_000 452
_exptl_crystal_size_max 0.33
_exptl_crystal_size_mid 0.30
_exptl_crystal_size_min 0.08
_refine_diff_density_max 0.279
_refine_diff_density_min -0.240
_refine_diff_density_rms 0.040
_refine_ls_extinction_method none
_refine_ls_goodness_of_fit_ref 0.991
_refine_ls_hydrogen_treatment mixed
_refine_ls_matrix_type full
_refine_ls_number_parameters 293
_refine_ls_number_reflns 5195
_refine_ls_number_restraints 0
_refine_ls_restrained_S_all 0.991
_refine_ls_R_factor_all 0.1095
_refine_ls_R_factor_gt 0.0505
_refine_ls_shift/su_max 0.000
_refine_ls_shift/su_mean 0.000
_refine_ls_structure_factor_coef Fsqd
_refine_ls_weighting_details 'calc w=1/[\s^2^(Fo^2^)+(0.0720P)^2^+0.0000P] where P=(Fo^2^+2Fc^2^)/3'
_refine_ls_weighting_scheme calc
_refine_ls_wR_factor_gt 0.1259
_refine_ls_wR_factor_ref 0.1478
_reflns_number_gt 2792
_reflns_number_total 5195
_reflns_threshold_expression >2sigma(I)
_cod_data_source_file b302340k.txt
_cod_data_source_block 2mrd4_s
_cod_depositor_comments
;
The following automatic conversions were performed:
'_symmetry_cell_setting' value 'Triclinic' changed to 'triclinic'
according to '/home/adriana/struct/CIF-dictionaries/cif_core.dic'
dictionary named 'cif_core.dic' version 2.4.1 from
2010-06-29.

'_exptl_absorpt_correction_type' value 'Multi-scan' changed
to 'multi-scan' according to
'/home/adriana/struct/CIF-dictionaries/cif_core.dic' dictionary named
'cif_core.dic' version 2.4.1 from 2010-06-29.

Automatic conversion script
Id: cif_fix_enum 1555 2011-01-17 13:19:09Z saulius 
;
_cod_original_sg_symbol_H-M P-1
_cod_database_code 7150515

loop_
_symmetry_equiv_pos_as_xyz
'x, y, z'
'-x, -y, -z'

loop_
_atom_site_label
_atom_site_type_symbol
_atom_site_fract_x
_atom_site_fract_y
_atom_site_fract_z
_atom_site_U_iso_or_equiv
_atom_site_adp_type
_atom_site_occupancy
_atom_site_symmetry_multiplicity
_atom_site_calc_flag
_atom_site_refinement_flags
_atom_site_disorder_assembly
_atom_site_disorder_group
C2 C 0.5890(2) 0.94551(16) 0.41209(14) 0.0329(4) Uani 1 1 d . . .
C3 C 0.7188(2) 0.91337(16) 0.34848(14) 0.0326(4) Uani 1 1 d . . .
C4 C 0.9996(2) 0.81895(17) 0.37988(16) 0.0405(5) Uani 1 1 d . . .
H4 H 1.0419 0.8140 0.3155 0.049 Uiso 1 1 calc R . .
C5 C 1.0872(2) 0.78283(18) 0.45474(17) 0.0440(5) Uani 1 1 d . . .
C6 C 1.0318(2) 0.78950(18) 0.55199(16) 0.0446(5) Uani 1 1 d . . .
H6 H 1.0965 0.7619 0.5993 0.054 Uiso 1 1 calc R . .
C7 C 0.8803(2) 0.83715(17) 0.57866(15) 0.0410(5) Uani 1 1 d . . .
H7 H 0.8420 0.8444 0.6445 0.049 Uiso 1 1 calc R . .
C8 C 0.7948(2) 0.85918(18) 0.16224(15) 0.0386(4) Uani 1 1 d . . .
C9 C 0.8337(3) 0.9123(2) 0.08432(17) 0.0557(6) Uani 1 1 d . . .
H9 H 0.8235 1.0009 0.0960 0.067 Uiso 1 1 calc R . .
C10 C 0.8874(3) 0.8347(3) -0.01030(19) 0.0725(7) Uani 1 1 d . . .
H10 H 0.9109 0.8699 -0.0631 0.087 Uiso 1 1 calc R . .
C11 C 0.9055(3) 0.7055(3) -0.0253(2) 0.0694(7) Uani 1 1 d . . .
C12 C 0.8674(3) 0.6500(2) 0.04959(18) 0.0586(6) Uani 1 1 d . . .
H12 H 0.8799 0.5616 0.0375 0.070 Uiso 1 1 calc R . .
C13 C 0.8106(2) 0.72648(19) 0.14283(16) 0.0454(5) Uani 1 1 d . . .
H13 H 0.7823 0.6890 0.1936 0.055 Uiso 1 1 calc R . .
C14 C 0.5675(2) 1.00101(16) 0.60608(14) 0.0336(4) Uani 1 1 d . . .
C15 C 0.6309(2) 1.10945(18) 0.79349(14) 0.0384(4) Uani 1 1 d . . .
C16 C 0.6296(2) 1.24204(18) 0.80407(15) 0.0444(5) Uani 1 1 d . . .
H16 H 0.6356 1.2670 0.7441 0.053 Uiso 1 1 calc R . .
C17 C 0.6196(3) 1.3367(2) 0.90294(17) 0.0521(5) Uani 1 1 d . . .
H17 H 0.6180 1.4251 0.9100 0.063 Uiso 1 1 calc R . .
C18 C 0.6121(3) 1.2984(2) 0.98960(16) 0.0552(6) Uani 1 1 d . . .
C19 C 0.6192(3) 1.1701(2) 0.98357(17) 0.0568(6) Uani 1 1 d . . .
H19 H 0.6168 1.1470 1.0446 0.068 Uiso 1 1 calc R . .
C20 C 0.6301(3) 1.0761(2) 0.88485(16) 0.0488(5) Uani 1 1 d . . .
H20 H 0.6369 0.9888 0.8796 0.059 Uiso 1 1 calc R . .
C21 C 0.5603(4) 0.2855(3) 0.2900(2) 0.0879(9) Uani 1 1 d . . .
H21 H 0.4480 0.2490 0.2818 0.105 Uiso 1 1 calc R . .
C22 C 0.4634(9) 0.5004(5) 0.3486(4) 0.252(4) Uani 1 1 d . . .
H22A H 0.3533 0.4520 0.3223 0.378 Uiso 1 1 calc R . .
H22B H 0.4849 0.5635 0.3135 0.378 Uiso 1 1 calc R . .
H22C H 0.4681 0.5459 0.4244 0.378 Uiso 1 1 calc R . .
C23 C 0.7583(7) 0.4753(4) 0.3393(4) 0.181(2) Uani 1 1 d . . .
H23A H 0.8045 0.5028 0.4128 0.271 Uiso 1 1 calc R . .
H23B H 0.7590 0.5511 0.3172 0.271 Uiso 1 1 calc R . .
H23C H 0.8255 0.4132 0.2954 0.271 Uiso 1 1 calc R . .
C3A C 0.8425(2) 0.86403(16) 0.40456(14) 0.0335(4) Uani 1 1 d . . .
C7A C 0.7865(2) 0.87410(16) 0.50417(14) 0.0344(4) Uani 1 1 d . . .
F1 F 1.24123(14) 0.73904(12) 0.43384(10) 0.0651(4) Uani 1 1 d . . .
F2 F 0.9591(2) 0.62898(17) -0.11928(13) 0.1153(6) Uani 1 1 d . . .
F3 F 0.5998(2) 1.39184(13) 1.08701(10) 0.0844(5) Uani 1 1 d . . .
N1 N 0.63189(17) 0.92761(13) 0.51076(11) 0.0347(4) Uani 1 1 d . . .
N2 N 0.73505(19) 0.93997(14) 0.25538(12) 0.0383(4) Uani 1 1 d . . .
H2 H 0.7053 1.0141 0.2545 0.046 Uiso 1 1 calc R . .
N3 N 0.65149(19) 1.01211(15) 0.69454(12) 0.0400(4) Uani 1 1 d . . .
N4 N 0.5851(4) 0.4131(2) 0.32783(18) 0.0912(8) Uani 1 1 d . . .
O1 O 0.6602(2) 0.20715(15) 0.26391(14) 0.0746(5) Uani 1 1 d . . .

loop_
_atom_site_aniso_label
_atom_site_aniso_U_11
_atom_site_aniso_U_22
_atom_site_aniso_U_33
_atom_site_aniso_U_23
_atom_site_aniso_U_13
_atom_site_aniso_U_12
C2 0.0333(10) 0.0315(9) 0.0329(10) 0.0100(7) 0.0006(8) 0.0063(8)
C3 0.0304(9) 0.0274(9) 0.0370(10) 0.0076(8) 0.0012(8) 0.0033(7)
C4 0.0342(10) 0.0378(10) 0.0473(12) 0.0105(9) 0.0074(8) 0.0081(8)
C5 0.0305(10) 0.0426(11) 0.0574(13) 0.0131(10) 0.0043(9) 0.0148(9)
C6 0.0418(11) 0.0412(11) 0.0511(13) 0.0157(9) -0.0039(9) 0.0148(9)
C7 0.0408(11) 0.0410(11) 0.0412(11) 0.0130(9) 0.0016(8) 0.0127(9)
C8 0.0304(10) 0.0433(11) 0.0414(11) 0.0124(9) 0.0067(8) 0.0072(8)
C9 0.0604(14) 0.0578(14) 0.0559(14) 0.0255(11) 0.0187(11) 0.0107(11)
C10 0.0779(18) 0.092(2) 0.0559(16) 0.0309(14) 0.0289(13) 0.0143(15)
C11 0.0658(16) 0.0776(18) 0.0516(15) -0.0002(13) 0.0253(12) 0.0168(14)
C12 0.0539(14) 0.0498(13) 0.0612(15) 0.0027(11) 0.0090(11) 0.0147(11)
C13 0.0424(12) 0.0427(12) 0.0473(12) 0.0099(9) 0.0055(9) 0.0070(9)
C14 0.0345(10) 0.0322(10) 0.0336(10) 0.0100(8) 0.0034(8) 0.0072(8)
C15 0.0336(10) 0.0414(11) 0.0379(11) 0.0109(9) -0.0007(8) 0.0076(8)
C16 0.0448(12) 0.0472(12) 0.0402(11) 0.0146(9) 0.0006(9) 0.0054(9)
C17 0.0572(14) 0.0415(12) 0.0513(14) 0.0095(10) -0.0029(10) 0.0056(10)
C18 0.0602(14) 0.0573(14) 0.0353(12) -0.0005(10) 0.0003(10) 0.0111(11)
C19 0.0689(15) 0.0670(15) 0.0365(12) 0.0190(11) 0.0044(10) 0.0152(12)
C20 0.0592(13) 0.0483(12) 0.0412(12) 0.0173(10) 0.0008(10) 0.0142(10)
C21 0.111(2) 0.077(2) 0.080(2) 0.0304(16) 0.0052(17) 0.0275(18)
C22 0.421(10) 0.220(5) 0.174(5) 0.077(4) 0.100(6) 0.261(6)
C23 0.266(7) 0.085(3) 0.167(4) 0.044(3) -0.043(4) -0.054(3)
C3A 0.0321(10) 0.0264(9) 0.0388(10) 0.0070(8) 0.0012(8) 0.0050(7)
C7A 0.0316(10) 0.0298(9) 0.0394(11) 0.0083(8) 0.0013(8) 0.0074(7)
F1 0.0420(7) 0.0827(9) 0.0785(9) 0.0305(7) 0.0123(6) 0.0334(6)
F2 0.1350(15) 0.1237(14) 0.0708(11) -0.0003(9) 0.0538(11) 0.0351(11)
F3 0.1201(13) 0.0744(9) 0.0437(8) -0.0024(7) 0.0078(8) 0.0262(8)
N1 0.0325(8) 0.0377(9) 0.0331(8) 0.0093(7) 0.0033(6) 0.0122(7)
N2 0.0430(9) 0.0338(8) 0.0411(9) 0.0145(7) 0.0084(7) 0.0103(7)
N3 0.0415(9) 0.0441(9) 0.0343(9) 0.0118(7) 0.0023(7) 0.0137(7)
N4 0.164(3) 0.0463(13) 0.0680(15) 0.0205(11) 0.0131(15) 0.0330(15)
O1 0.0909(13) 0.0483(10) 0.0841(12) 0.0217(9) -0.0024(10) 0.0197(9)

loop_
_atom_type_symbol
_atom_type_description
_atom_type_scat_dispersion_real
_atom_type_scat_dispersion_imag
_atom_type_scat_source
C C 0.0033 0.0016 'International Tables Vol C Tables 4.2.6.8 and 6.1.1.4'
H H 0.0000 0.0000 'International Tables Vol C Tables 4.2.6.8 and 6.1.1.4'
N N 0.0061 0.0033 'International Tables Vol C Tables 4.2.6.8 and 6.1.1.4'
F F 0.0171 0.0103 'International Tables Vol C Tables 4.2.6.8 and 6.1.1.4'
O O 0.0106 0.0060 'International Tables Vol C Tables 4.2.6.8 and 6.1.1.4'

loop_
_geom_angle_atom_site_label_1
_geom_angle_atom_site_label_2
_geom_angle_atom_site_label_3
_geom_angle
_geom_angle_site_symmetry_1
_geom_angle_site_symmetry_3
_geom_angle_publ_flag
C3 C2 N1 109.18(14) . . ?
C3 C2 C14 130.10(16) . 2_676 ?
N1 C2 C14 120.59(14) . 2_676 ?
C2 C3 N2 125.33(15) . . ?
C2 C3 C3A 107.26(15) . . ?
N2 C3 C3A 126.94(15) . . ?
C5 C4 C3A 116.81(18) . . ?
C5 C4 H4 121.6 . . ?
C3A C4 H4 121.6 . . ?
C4 C5 F1 118.53(18) . . ?
C4 C5 C6 124.15(17) . . ?
F1 C5 C6 117.31(17) . . ?
C7 C6 C5 119.71(18) . . ?
C7 C6 H6 120.1 . . ?
C5 C6 H6 120.1 . . ?
C6 C7 C7A 117.93(18) . . ?
C6 C7 H7 121.0 . . ?
C7A C7 H7 121.0 . . ?
C9 C8 C13 118.66(18) . . ?
C9 C8 N2 118.73(17) . . ?
C13 C8 N2 122.56(17) . . ?
C10 C9 C8 120.6(2) . . ?
C10 C9 H9 119.7 . . ?
C8 C9 H9 119.7 . . ?
C11 C10 C9 119.0(2) . . ?
C11 C10 H10 120.5 . . ?
C9 C10 H10 120.5 . . ?
C10 C11 C12 121.8(2) . . ?
C10 C11 F2 118.9(2) . . ?
C12 C11 F2 119.3(2) . . ?
C11 C12 C13 119.1(2) . . ?
C11 C12 H12 120.5 . . ?
C13 C12 H12 120.5 . . ?
C12 C13 C8 120.8(2) . . ?
C12 C13 H13 119.6 . . ?
C8 C13 H13 119.6 . . ?
N3 C14 N1 117.23(15) . . ?
N3 C14 C2 129.31(16) . 2_676 ?
N1 C14 C2 113.46(15) . 2_676 ?
C20 C15 C16 118.45(17) . . ?
C20 C15 N3 119.64(16) . . ?
C16 C15 N3 121.54(17) . . ?
C17 C16 C15 120.53(18) . . ?
C17 C16 H16 119.7 . . ?
C15 C16 H16 119.7 . . ?
C18 C17 C16 118.83(19) . . ?
C18 C17 H17 120.6 . . ?
C16 C17 H17 120.6 . . ?
C17 C18 F3 118.7(2) . . ?
C17 C18 C19 122.60(19) . . ?
F3 C18 C19 118.6(2) . . ?
C18 C19 C20 118.35(19) . . ?
C18 C19 H19 120.8 . . ?
C20 C19 H19 120.8 . . ?
C19 C20 C15 121.13(19) . . ?
C19 C20 H20 119.4 . . ?
C15 C20 H20 119.4 . . ?
O1 C21 N4 129.6(3) . . ?
O1 C21 H21 115.2 . . ?
N4 C21 H21 115.2 . . ?
N4 C22 H22A 109.5 . . ?
N4 C22 H22B 109.5 . . ?
H22A C22 H22B 109.5 . . ?
N4 C22 H22C 109.5 . . ?
H22A C22 H22C 109.5 . . ?
H22B C22 H22C 109.5 . . ?
N4 C23 H23A 109.5 . . ?
N4 C23 H23B 109.5 . . ?
H23A C23 H23B 109.5 . . ?
N4 C23 H23C 109.5 . . ?
H23A C23 H23C 109.5 . . ?
H23B C23 H23C 109.5 . . ?
C7A C3A C4 119.56(16) . . ?
C7A C3A C3 107.60(14) . . ?
C4 C3A C3 132.73(17) . . ?
C7 C7A C3A 121.79(16) . . ?
C7 C7A N1 130.02(16) . . ?
C3A C7A N1 108.18(15) . . ?
C7A N1 C14 125.63(15) . . ?
C7A N1 C2 107.59(13) . . ?
C14 N1 C2 121.96(14) . . ?
C3 N2 C8 126.90(15) . . ?
C3 N2 H2 116.6 . . ?
C8 N2 H2 116.6 . . ?
C14 N3 C15 123.30(15) . . ?
C21 N4 C22 127.5(4) . . ?
C21 N4 C23 117.4(3) . . ?
C22 N4 C23 114.8(4) . . ?

loop_
_geom_bond_atom_site_label_1
_geom_bond_atom_site_label_2
_geom_bond_distance
_geom_bond_site_symmetry_2
_geom_bond_publ_flag
C2 C3 1.376(2) . ?
C2 N1 1.419(2) . ?
C2 C14 1.462(2) 2_676 ?
C3 N2 1.379(2) . ?
C3 C3A 1.443(2) . ?
C4 C5 1.363(3) . ?
C4 C3A 1.405(2) . ?
C4 H4 0.9300 . ?
C5 F1 1.368(2) . ?
C5 C6 1.380(3) . ?
C6 C7 1.377(2) . ?
C6 H6 0.9300 . ?
C7 C7A 1.389(2) . ?
C7 H7 0.9300 . ?
C8 C9 1.387(3) . ?
C8 C13 1.389(2) . ?
C8 N2 1.398(2) . ?
C9 C10 1.378(3) . ?
C9 H9 0.9300 . ?
C10 C11 1.365(3) . ?
C10 H10 0.9300 . ?
C11 C12 1.367(3) . ?
C11 F2 1.368(2) . ?
C12 C13 1.372(3) . ?
C12 H12 0.9300 . ?
C13 H13 0.9300 . ?
C14 N3 1.281(2) . ?
C14 N1 1.410(2) . ?
C14 C2 1.462(2) 2_676 ?
C15 C20 1.384(3) . ?
C15 C16 1.394(2) . ?
C15 N3 1.413(2) . ?
C16 C17 1.382(3) . ?
C16 H16 0.9300 . ?
C17 C18 1.358(3) . ?
C17 H17 0.9300 . ?
C18 F3 1.366(2) . ?
C18 C19 1.369(3) . ?
C19 C20 1.378(3) . ?
C19 H19 0.9300 . ?
C20 H20 0.9300 . ?
C21 O1 1.197(3) . ?
C21 N4 1.290(3) . ?
C21 H21 0.9300 . ?
C22 N4 1.390(4) . ?
C22 H22A 0.9600 . ?
C22 H22B 0.9600 . ?
C22 H22C 0.9600 . ?
C23 N4 1.457(5) . ?
C23 H23A 0.9600 . ?
C23 H23B 0.9600 . ?
C23 H23C 0.9600 . ?
C3A C7A 1.403(2) . ?
C7A N1 1.403(2) . ?
N2 H2 0.8600 . ?

loop_
_geom_torsion_atom_site_label_1
_geom_torsion_atom_site_label_2
_geom_torsion_atom_site_label_3
_geom_torsion_atom_site_label_4
_geom_torsion
_geom_torsion_site_symmetry_1
_geom_torsion_site_symmetry_2
_geom_torsion_site_symmetry_3
_geom_torsion_site_symmetry_4
_geom_torsion_publ_flag
N1 C2 C3 N2 -168.20(15) . . . . ?
C14 C2 C3 N2 7.7(3) 2_676 . . . ?
N1 C2 C3 C3A 4.35(19) . . . . ?
C14 C2 C3 C3A -179.77(16) 2_676 . . . ?
C3A C4 C5 F1 -179.66(15) . . . . ?
C3A C4 C5 C6 -0.8(3) . . . . ?
C4 C5 C6 C7 -1.1(3) . . . . ?
F1 C5 C6 C7 177.80(16) . . . . ?
C5 C6 C7 C7A 1.5(3) . . . . ?
C13 C8 C9 C10 -0.2(3) . . . . ?
N2 C8 C9 C10 -177.8(2) . . . . ?
C8 C9 C10 C11 -1.5(4) . . . . ?
C9 C10 C11 C12 1.8(4) . . . . ?
C9 C10 C11 F2 -179.9(2) . . . . ?
C10 C11 C12 C13 -0.5(4) . . . . ?
F2 C11 C12 C13 -178.7(2) . . . . ?
C11 C12 C13 C8 -1.2(3) . . . . ?
C9 C8 C13 C12 1.5(3) . . . . ?
N2 C8 C13 C12 179.04(18) . . . . ?
C20 C15 C16 C17 -3.0(3) . . . . ?
N3 C15 C16 C17 -176.08(17) . . . . ?
C15 C16 C17 C18 0.4(3) . . . . ?
C16 C17 C18 F3 -179.09(19) . . . . ?
C16 C17 C18 C19 2.0(3) . . . . ?
C17 C18 C19 C20 -1.7(4) . . . . ?
F3 C18 C19 C20 179.40(19) . . . . ?
C18 C19 C20 C15 -1.1(3) . . . . ?
C16 C15 C20 C19 3.4(3) . . . . ?
N3 C15 C20 C19 176.54(19) . . . . ?
C5 C4 C3A C7A 2.2(3) . . . . ?
C5 C4 C3A C3 177.88(17) . . . . ?
C2 C3 C3A C7A -2.84(19) . . . . ?
N2 C3 C3A C7A 169.55(16) . . . . ?
C2 C3 C3A C4 -178.93(18) . . . . ?
N2 C3 C3A C4 -6.5(3) . . . . ?
C6 C7 C7A C3A -0.1(3) . . . . ?
C6 C7 C7A N1 -178.50(17) . . . . ?
C4 C3A C7A C7 -1.8(3) . . . . ?
C3 C3A C7A C7 -178.50(16) . . . . ?
C4 C3A C7A N1 176.93(15) . . . . ?
C3 C3A C7A N1 0.23(19) . . . . ?
C7 C7A N1 C14 25.4(3) . . . . ?
C3A C7A N1 C14 -153.17(16) . . . . ?
C7 C7A N1 C2 -179.02(17) . . . . ?
C3A C7A N1 C2 2.40(18) . . . . ?
N3 C14 N1 C7A -5.1(3) . . . . ?
C2 C14 N1 C7A 174.69(15) 2_676 . . . ?
N3 C14 N1 C2 -157.44(16) . . . . ?
C2 C14 N1 C2 22.4(2) 2_676 . . . ?
C3 C2 N1 C7A -4.26(19) . . . . ?
C14 C2 N1 C7A 179.41(15) 2_676 . . . ?
C3 C2 N1 C14 152.40(16) . . . . ?
C14 C2 N1 C14 -23.9(3) 2_676 . . . ?
C2 C3 N2 C8 -142.45(18) . . . . ?
C3A C3 N2 C8 46.5(3) . . . . ?
C9 C8 N2 C3 -167.51(18) . . . . ?
C13 C8 N2 C3 15.0(3) . . . . ?
N1 C14 N3 C15 162.17(16) . . . . ?
C2 C14 N3 C15 -17.6(3) 2_676 . . . ?
C20 C15 N3 C14 139.0(2) . . . . ?
C16 C15 N3 C14 -48.0(3) . . . . ?
O1 C21 N4 C22 174.1(4) . . . . ?
O1 C21 N4 C23 1.8(5) . . . . ?
